data_4035500
loop_
_publ_author_name
'Bulut, Safak'
'Queen, Wendy L.'

_publ_section_title
;
 Catalyst-Free Synthesis of Aryl Diamines via a Three-Step Reaction
 Process.
;
_journal_issue 7
_journal_name_full 'The Journal of organic chemistry'
_journal_page_first 3806
_journal_page_last 3818
_journal_paper_doi 10.1021/acs.joc.8b00151
_journal_volume 83
_journal_year 2018
_chemical_formula_sum 'C42 H62 N4 O11'
_chemical_formula_weight 798.95
_chemical_name_common 'CCDC 1540294_Compound 5_SB22_fromTHF'
_space_group_crystal_system monoclinic
_space_group_IT_number 14
_space_group_name_Hall '-P 2yn'
_space_group_name_H-M_alt 'P 1 21/n 1'
_atom_sites_solution_hydrogens geom
_audit_creation_method SHELXL-2014/7
_cell_angle_alpha 90
_cell_angle_beta 104.060(18)
_cell_angle_gamma 90
_cell_formula_units_Z 2
_cell_length_a 13.222(8)
_cell_length_b 8.278(6)
_cell_length_c 18.419(10)
_cell_measurement_reflns_used 9844
_cell_measurement_temperature 125(2)
_cell_measurement_theta_max 43.551
_cell_measurement_theta_min 4.579
_cell_volume 1956(2)
_computing_structure_refinement 'SHELXL-2014/7 (Sheldrick, 2014)'
_diffrn_ambient_temperature 125(2)
_diffrn_measured_fraction_theta_full 0.965
_diffrn_measured_fraction_theta_max 0.965
_diffrn_measurement_device_type Venture
_diffrn_radiation_type MoK\a
_diffrn_radiation_wavelength 0.71073
_diffrn_reflns_av_R_equivalents 0.0439
_diffrn_reflns_av_unetI/netI 0.0225
_diffrn_reflns_Laue_measured_fraction_full 0.965
_diffrn_reflns_Laue_measured_fraction_max 0.965
_diffrn_reflns_limit_h_max 13
_diffrn_reflns_limit_h_min -13
_diffrn_reflns_limit_k_max 8
_diffrn_reflns_limit_k_min -8
_diffrn_reflns_limit_l_max 19
_diffrn_reflns_limit_l_min -19
_diffrn_reflns_number 22161
_diffrn_reflns_point_group_measured_fraction_full 0.965
_diffrn_reflns_point_group_measured_fraction_max 0.965
_diffrn_reflns_theta_full 21.871
_diffrn_reflns_theta_max 21.871
_diffrn_reflns_theta_min 2.168
_exptl_absorpt_coefficient_mu 0.098
_exptl_crystal_colour 'clear colourless'
_exptl_crystal_density_diffrn 1.357
_exptl_crystal_description needle
_exptl_crystal_F_000 860
_refine_diff_density_max 0.219
_refine_diff_density_min -0.199
_refine_diff_density_rms 0.039
_refine_ls_extinction_method none
_refine_ls_goodness_of_fit_ref 1.258
_refine_ls_hydrogen_treatment constr
_refine_ls_matrix_type full
_refine_ls_number_parameters 255
_refine_ls_number_reflns 2288
_refine_ls_number_restraints 0
_refine_ls_restrained_S_all 1.258
_refine_ls_R_factor_all 0.0479
_refine_ls_R_factor_gt 0.0405
_refine_ls_shift/su_max 0.000
_refine_ls_shift/su_mean 0.000
_refine_ls_structure_factor_coef Fsqd
_refine_ls_weighting_details 'w=1/[\s^2^(Fo^2^)+(0.1000P)^2^] where P=(Fo^2^+2Fc^2^)/3'
_refine_ls_weighting_scheme calc
_refine_ls_wR_factor_gt 0.1357
_refine_ls_wR_factor_ref 0.1473
_reflns_Friedel_coverage 0.000
_reflns_number_gt 1979
_reflns_number_total 2288
_reflns_threshold_expression 'I > 2\s(I)'
_cod_data_source_file jo8b00151_si_002.cif
_cod_data_source_block SB22_fromTHF
_cod_original_sg_symbol_H-M 'P 21/n'
_cod_database_code 4035500
_shelx_shelxl_version_number 2014/7
_shelx_space_group_comment
;
The symmetry employed for this shelxl refinement is uniquely defined
by the following loop, which should always be used as a source of
symmetry information in preference to the above space-group names.
They are only intended as comments.
;

loop_
_space_group_symop_operation_xyz
'x, y, z'
'-x+1/2, y+1/2, -z+1/2'
'-x, -y, -z'
'x-1/2, -y-1/2, z-1/2'

loop_
_atom_site_label
_atom_site_type_symbol
_atom_site_fract_x
_atom_site_fract_y
_atom_site_fract_z
_atom_site_U_iso_or_equiv
_atom_site_adp_type
_atom_site_occupancy
_atom_site_site_symmetry_order
_atom_site_calc_flag
_atom_site_refinement_flags_posn
_atom_site_refinement_flags_adp
O001 O 0.99107(11) 0.22283(16) 0.21962(7) 0.0363(4) Uani 1 1 d . .
O002 O 0.56125(12) 0.60638(18) 0.91310(8) 0.0409(5) Uani 1 1 d . .
O003 O 0.65397(12) 0.05401(18) 0.53203(8) 0.0438(5) Uani 1 1 d . .
O4 O 0.46599(11) 0.82539(19) 0.86554(8) 0.0440(5) Uani 1 1 d . .
O005 O 0.85039(12) 0.3529(2) 0.14806(8) 0.0493(5) Uani 1 1 d . .
N006 N 0.69149(13) 0.23005(19) 0.44647(9) 0.0298(5) Uani 1 1 d . .
N007 N 0.71136(14) 0.7524(2) 0.61271(9) 0.0367(5) Uani 1 1 d . .
H007 H 0.6855 0.8286 0.5802 0.044 Uiso 1 1 calc R U
C008 C 0.84873(16) 0.2840(2) 0.27319(10) 0.0252(5) Uani 1 1 d . .
C009 C 0.58024(15) 0.7174(2) 0.79776(10) 0.0267(5) Uani 1 1 d . .
C00A C 0.74722(16) 0.2546(2) 0.38969(10) 0.0267(5) Uani 1 1 d . .
C00B C 0.84836(16) 0.1887(2) 0.39666(10) 0.0287(6) Uani 1 1 d . .
H00B H 0.8823 0.1351 0.4416 0.034 Uiso 1 1 calc R U
C00C C 0.66775(15) 0.5082(2) 0.49022(10) 0.0296(5) Uani 1 1 d . .
H00A H 0.6139 0.5823 0.5003 0.036 Uiso 1 1 calc R U
H00C H 0.6968 0.5581 0.4508 0.036 Uiso 1 1 calc R U
C00D C 0.66902(15) 0.7356(2) 0.67320(10) 0.0261(5) Uani 1 1 d . .
C00E C 0.75585(15) 0.4918(2) 0.56221(10) 0.0309(5) Uani 1 1 d . .
H00D H 0.7299 0.4273 0.5992 0.037 Uiso 1 1 calc R U
H00E H 0.8146 0.4319 0.5503 0.037 Uiso 1 1 calc R U
C00F C 0.70425(16) 0.6197(2) 0.72892(10) 0.0298(5) Uani 1 1 d . .
H00F H 0.7580 0.5465 0.7249 0.036 Uiso 1 1 calc R U
C00G C 0.75045(16) 0.3563(2) 0.26798(10) 0.0301(6) Uani 1 1 d . .
H00G H 0.7182 0.4147 0.2241 0.036 Uiso 1 1 calc R U
C00H C 0.89847(16) 0.2016(2) 0.33866(10) 0.0273(5) Uani 1 1 d . .
H00H H 0.9654 0.1551 0.3433 0.033 Uiso 1 1 calc R U
C00I C 0.66033(16) 0.6120(2) 0.79000(11) 0.0312(6) Uani 1 1 d . .
H00I H 0.6851 0.5333 0.8277 0.037 Uiso 1 1 calc R U
C00J C 0.53758(16) 0.7065(2) 0.86382(12) 0.0319(6) Uani 1 1 d . .
C00K C 0.69999(16) 0.3437(2) 0.32557(11) 0.0302(5) Uani 1 1 d . .
H00K H 0.6345 0.3945 0.3217 0.036 Uiso 1 1 calc R U
C00L C 0.89495(16) 0.2921(2) 0.20710(11) 0.0285(5) Uani 1 1 d . .
C00M C 0.70011(17) 0.0873(2) 0.48378(11) 0.0352(6) Uani 1 1 d . .
H00M H 0.7451 0.0077 0.4716 0.042 Uiso 1 1 calc R U
C00N C 0.58606(17) 0.8402(2) 0.68016(11) 0.0336(6) Uani 1 1 d . .
H00N H 0.5596 0.9167 0.6418 0.040 Uiso 1 1 calc R U
C00O C 0.61591(16) 0.3491(2) 0.46074(11) 0.0317(6) Uani 1 1 d . .
H00J H 0.5802 0.3042 0.4977 0.038 Uiso 1 1 calc R U
H00L H 0.5625 0.3695 0.4137 0.038 Uiso 1 1 calc R U
C00P C 0.54381(16) 0.8323(2) 0.74117(11) 0.0326(6) Uani 1 1 d . .
H00P H 0.4897 0.9047 0.7452 0.039 Uiso 1 1 calc R U
C00Q C 0.79623(17) 0.6540(3) 0.59764(11) 0.0369(6) Uani 1 1 d . .
H00O H 0.8490 0.6345 0.6451 0.044 Uiso 1 1 calc R U
H00Q H 0.8304 0.7135 0.5635 0.044 Uiso 1 1 calc R U
C00R C 1.04053(18) 0.2182(3) 0.15778(12) 0.0402(6) Uani 1 1 d . .
H00R H 1.0287 0.1124 0.1333 0.060 Uiso 1 1 calc R U
H00S H 1.1156 0.2363 0.1764 0.060 Uiso 1 1 calc R U
H00T H 1.0109 0.3028 0.1216 0.060 Uiso 1 1 calc R U
C00S C 0.41657(18) 0.8235(3) 0.92686(13) 0.0541(7) Uani 1 1 d . .
H00U H 0.3705 0.9174 0.9233 0.081 Uiso 1 1 calc R U
H00V H 0.4699 0.8276 0.9742 0.081 Uiso 1 1 calc R U
H00W H 0.3756 0.7243 0.9249 0.081 Uiso 1 1 calc R U

loop_
_atom_site_aniso_label
_atom_site_aniso_U_11
_atom_site_aniso_U_22
_atom_site_aniso_U_33
_atom_site_aniso_U_23
_atom_site_aniso_U_13
_atom_site_aniso_U_12
O001 0.0404(10) 0.0387(9) 0.0333(8) 0.0016(6) 0.0157(7) 0.0054(7)
O002 0.0544(10) 0.0387(9) 0.0319(9) -0.0039(7) 0.0148(7) -0.0045(8)
O003 0.0634(11) 0.0403(10) 0.0349(9) 0.0041(7) 0.0257(8) -0.0031(8)
O4 0.0387(10) 0.0525(10) 0.0442(10) -0.0061(7) 0.0168(8) 0.0071(8)
O005 0.0551(11) 0.0666(11) 0.0291(9) 0.0164(8) 0.0158(8) 0.0182(9)
N006 0.0421(11) 0.0238(10) 0.0257(9) -0.0008(7) 0.0127(8) -0.0001(8)
N007 0.0579(13) 0.0239(10) 0.0305(10) -0.0015(8) 0.0150(9) -0.0015(9)
C008 0.0356(13) 0.0177(11) 0.0216(11) -0.0007(8) 0.0060(9) -0.0021(9)
C009 0.0282(12) 0.0237(12) 0.0267(11) -0.0073(9) 0.0036(9) -0.0044(9)
C00A 0.0375(13) 0.0214(11) 0.0218(11) -0.0038(8) 0.0083(9) -0.0024(9)
C00B 0.0401(14) 0.0215(11) 0.0220(11) 0.0018(8) 0.0029(10) 0.0000(10)
C00C 0.0347(12) 0.0276(12) 0.0279(11) -0.0007(9) 0.0102(9) 0.0040(9)
C00D 0.0337(13) 0.0204(11) 0.0235(11) -0.0074(9) 0.0055(9) -0.0078(10)
C00E 0.0332(12) 0.0318(12) 0.0287(11) -0.0003(9) 0.0099(9) 0.0048(10)
C00F 0.0335(12) 0.0291(12) 0.0256(12) -0.0036(9) 0.0049(9) 0.0057(9)
C00G 0.0382(13) 0.0288(12) 0.0215(11) 0.0025(9) 0.0039(9) 0.0044(10)
C00H 0.0311(13) 0.0211(11) 0.0291(12) -0.0021(9) 0.0061(9) -0.0002(9)
C00I 0.0378(13) 0.0292(12) 0.0237(11) -0.0001(9) 0.0021(9) 0.0025(10)
C00J 0.0270(13) 0.0313(13) 0.0353(13) -0.0096(11) 0.0032(10) -0.0086(10)
C00K 0.0329(13) 0.0286(12) 0.0292(12) -0.0023(9) 0.0076(10) 0.0038(10)
C00L 0.0353(14) 0.0206(12) 0.0296(12) -0.0022(9) 0.0077(10) -0.0028(10)
C00M 0.0490(14) 0.0289(13) 0.0284(12) -0.0027(10) 0.0107(11) 0.0001(10)
C00N 0.0449(14) 0.0209(11) 0.0322(12) 0.0009(9) 0.0039(10) 0.0011(10)
C00O 0.0341(13) 0.0342(12) 0.0286(11) -0.0034(9) 0.0109(10) 0.0010(10)
C00P 0.0335(13) 0.0236(12) 0.0395(13) -0.0041(10) 0.0064(10) 0.0025(10)
C00Q 0.0417(14) 0.0407(13) 0.0310(12) -0.0046(10) 0.0143(10) -0.0064(11)
C00R 0.0450(15) 0.0396(14) 0.0400(13) -0.0042(10) 0.0183(11) 0.0001(11)
C00S 0.0456(16) 0.0705(19) 0.0525(16) -0.0129(13) 0.0239(13) 0.0012(13)

loop_
_atom_type_symbol
_atom_type_description
_atom_type_scat_dispersion_real
_atom_type_scat_dispersion_imag
_atom_type_scat_source
C C 0.0033 0.0016 'International Tables Vol C Tables 4.2.6.8 and 6.1.1.4'
H H 0.0000 0.0000 'International Tables Vol C Tables 4.2.6.8 and 6.1.1.4'
N N 0.0061 0.0033 'International Tables Vol C Tables 4.2.6.8 and 6.1.1.4'
O O 0.0106 0.0060 'International Tables Vol C Tables 4.2.6.8 and 6.1.1.4'

loop_
_geom_angle_atom_site_label_1
_geom_angle_atom_site_label_2
_geom_angle_atom_site_label_3
_geom_angle
C00L O001 C00R 117.40(15)
C00J O4 C00S 117.34(18)
C00M N006 C00A 119.88(17)
C00M N006 C00O 118.00(17)
C00A N006 C00O 121.82(16)
C00D N007 C00Q 125.46(17)
C00D N007 H007 117.3
C00Q N007 H007 117.3
C00H C008 C00G 119.74(18)
C00H C008 C00L 121.61(18)
C00G C008 C00L 118.60(17)
C00I C009 C00P 118.36(18)
C00I C009 C00J 119.91(18)
C00P C009 C00J 121.73(18)
C00K C00A C00B 119.62(17)
C00K C00A N006 119.08(18)
C00B C00A N006 121.29(17)
C00H C00B C00A 120.99(17)
C00H C00B H00B 119.5
C00A C00B H00B 119.5
C00O C00C C00E 114.25(17)
C00O C00C H00A 108.7
C00E C00C H00A 108.7
C00O C00C H00C 108.7
C00E C00C H00C 108.7
H00A C00C H00C 107.6
N007 C00D C00F 122.46(18)
N007 C00D C00N 119.11(18)
C00F C00D C00N 118.43(17)
C00Q C00E C00C 113.67(17)
C00Q C00E H00D 108.8
C00C C00E H00D 108.8
C00Q C00E H00E 108.8
C00C C00E H00E 108.8
H00D C00E H00E 107.7
C00I C00F C00D 119.71(18)
C00I C00F H00F 120.1
C00D C00F H00F 120.1
C00K C00G C008 121.44(17)
C00K C00G H00G 119.3
C008 C00G H00G 119.3
C00B C00H C008 119.07(19)
C00B C00H H00H 120.5
C008 C00H H00H 120.5
C00F C00I C009 121.88(18)
C00F C00I H00I 119.1
C009 C00I H00I 119.1
O002 C00J O4 121.83(19)
O002 C00J C009 125.65(19)
O4 C00J C009 112.52(18)
C00G C00K C00A 118.98(19)
C00G C00K H00K 120.5
C00A C00K H00K 120.5
O005 C00L O001 123.81(18)
O005 C00L C008 122.98(19)
O001 C00L C008 113.20(17)
O003 C00M N006 124.6(2)
O003 C00M H00M 117.7
N006 C00M H00M 117.7
C00P C00N C00D 121.28(18)
C00P C00N H00N 119.4
C00D C00N H00N 119.4
N006 C00O C00C 112.12(17)
N006 C00O H00J 109.2
C00C C00O H00J 109.2
N006 C00O H00L 109.2
C00C C00O H00L 109.2
H00J C00O H00L 107.9
C00N C00P C009 120.30(19)
C00N C00P H00P 119.9
C009 C00P H00P 119.9
N007 C00Q C00E 111.35(17)
N007 C00Q H00O 109.4
C00E C00Q H00O 109.4
N007 C00Q H00Q 109.4
C00E C00Q H00Q 109.4
H00O C00Q H00Q 108.0
O001 C00R H00R 109.5
O001 C00R H00S 109.5
H00R C00R H00S 109.5
O001 C00R H00T 109.5
H00R C00R H00T 109.5
H00S C00R H00T 109.5
O4 C00S H00U 109.5
O4 C00S H00V 109.5
H00U C00S H00V 109.5
O4 C00S H00W 109.5
H00U C00S H00W 109.5
H00V C00S H00W 109.5

loop_
_geom_bond_atom_site_label_1
_geom_bond_atom_site_label_2
_geom_bond_distance
O001 C00L 1.362(3)
O001 C00R 1.445(2)
O002 C00J 1.213(2)
O003 C00M 1.225(2)
O4 C00J 1.371(3)
O4 C00S 1.436(3)
O005 C00L 1.213(2)
N006 C00M 1.357(3)
N006 C00A 1.433(2)
N006 C00O 1.472(3)
N007 C00D 1.370(2)
N007 C00Q 1.467(3)
N007 H007 0.8800
C008 C00H 1.403(3)
C008 C00G 1.412(3)
C008 C00L 1.490(3)
C009 C00I 1.406(3)
C009 C00P 1.407(3)
C009 C00J 1.463(3)
C00A C00K 1.404(3)
C00A C00B 1.421(3)
C00B C00H 1.391(3)
C00B H00B 0.9500
C00C C00O 1.522(3)
C00C C00E 1.544(3)
C00C H00A 0.9900
C00C H00C 0.9900
C00D C00F 1.400(3)
C00D C00N 1.427(3)
C00E C00Q 1.531(3)
C00E H00D 0.9900
C00E H00E 0.9900
C00F C00I 1.387(3)
C00F H00F 0.9500
C00G C00K 1.388(3)
C00G H00G 0.9500
C00H H00H 0.9500
C00I H00I 0.9500
C00K H00K 0.9500
C00M H00M 0.9500
C00N C00P 1.373(3)
C00N H00N 0.9500
C00O H00J 0.9900
C00O H00L 0.9900
C00P H00P 0.9500
C00Q H00O 0.9900
C00Q H00Q 0.9900
C00R H00R 0.9800
C00R H00S 0.9800
C00R H00T 0.9800
C00S H00U 0.9800
C00S H00V 0.9800
C00S H00W 0.9800
